data_8102571
loop_
_publ_author_name
'Lai-Ping Zhang'
'Dao-Cheng Xia'
'Jian-Fang Ma'

_publ_section_title
;
 Crystal structure of
 (oxalato-k2O:O')-[m-1,1'-(1,6-hexanediyl)bis(imidazole)-k2N:N']cobalt(II)
 hemihydrate, Co(C2O4)(C12H18N4) &#x00B7; 0.5H2O
;
_journal_issue 4
_journal_name_full 'Zeitschrift f\"ur Kristallographie - New Crystal Structures'
_journal_page_first 663
_journal_volume 224
_journal_year 2009
_chemical_formula_moiety 'C14 H18 Co N4 O4, 0.5(H2 O)'
_chemical_formula_sum 'C14 H19 Co N4 O4.5'
_chemical_formula_weight 374.26
_chemical_melting_point ?
_chemical_name_common
;
 Poly{bis[(oxalate-<i>K^2^O:O</i>')-<i>\m</i>-1,1'-(1,6-hexanediyl)
bis(imidazole)-<i>K^2^N:N</i>']cobalt(II)} hemihydrate
;
_chemical_name_systematic
;
Poly{bis[(oxalate-<i>K^2^O:O</i>')-<i>\m</i>-1,1'-(1,6-hexanediyl)
bis(imidazole)-<i>K^2^N:N</i>']cobalt(II)} hemihydrate
;
_space_group_IT_number 15
_symmetry_cell_setting monoclinic
_symmetry_space_group_name_Hall '-C 2yc'
_symmetry_space_group_name_H-M 'C 1 2/c 1'
_atom_sites_solution_hydrogens geom
_atom_sites_solution_primary direct
_atom_sites_solution_secondary difmap
_audit_creation_method SHELXL-97
_cell_angle_alpha 90.00
_cell_angle_beta 100.49(3)
_cell_angle_gamma 90.00
_cell_formula_units_Z 4
_cell_length_a 12.653(6)
_cell_length_b 13.888(6)
_cell_length_c 9.403(6)
_cell_measurement_reflns_used 1862
_cell_measurement_temperature 293(2)
_cell_measurement_theta_max 27.5
_cell_measurement_theta_min 3.3
_cell_volume 1624.7(15)
_computing_cell_refinement 'SAINT (Bruker, 1999)'
_computing_data_collection 'SMART (Bruker, 1997)'
_computing_data_reduction SAINT
_computing_structure_refinement 'SHELXL-97 (Sheldrick, 1997) [6]'
_computing_structure_solution 'SHELXS-97 (Sheldrick, 1997) [5]'
_diffrn_ambient_temperature 293(2)
_diffrn_detector_area_resol_mean 10.0
_diffrn_measured_fraction_theta_full 0.998
_diffrn_measured_fraction_theta_max 0.996
_diffrn_measurement_device_type 'Bruker APEX CCD area-detector'
_diffrn_measurement_method '\w scans'
_diffrn_radiation_monochromator graphite
_diffrn_radiation_source 'fine-focus sealed tube'
_diffrn_radiation_type MoK\a
_diffrn_radiation_wavelength 0.71069
_diffrn_reflns_av_R_equivalents 0.0362
_diffrn_reflns_av_sigmaI/netI 0.0277
_diffrn_reflns_limit_h_max 16
_diffrn_reflns_limit_h_min -16
_diffrn_reflns_limit_k_max 17
_diffrn_reflns_limit_k_min -18
_diffrn_reflns_limit_l_max 12
_diffrn_reflns_limit_l_min -11
_diffrn_reflns_number 7856
_diffrn_reflns_theta_full 25.00
_diffrn_reflns_theta_max 27.48
_diffrn_reflns_theta_min 3.27
_exptl_absorpt_coefficient_mu 1.085
_exptl_absorpt_correction_T_max 0.890
_exptl_absorpt_correction_T_min 0.815
_exptl_absorpt_correction_type empirical
_exptl_absorpt_process_details 'SADABS (Sheldrick, 1997)'
_exptl_crystal_colour pink
_exptl_crystal_density_diffrn 1.530
_exptl_crystal_density_method 'not measured'
_exptl_crystal_description block
_exptl_crystal_F_000 776
_exptl_crystal_size_max 0.23
_exptl_crystal_size_mid 0.16
_exptl_crystal_size_min 0.12
_refine_diff_density_max 0.333
_refine_diff_density_min -0.455
_refine_diff_density_rms 0.064
_refine_ls_extinction_method none
_refine_ls_goodness_of_fit_ref 1.050
_refine_ls_hydrogen_treatment constr
_refine_ls_matrix_type full
_refine_ls_number_parameters 107
_refine_ls_number_reflns 1862
_refine_ls_number_restraints 0
_refine_ls_restrained_S_all 1.050
_refine_ls_R_factor_all 0.0420
_refine_ls_R_factor_gt 0.0355
_refine_ls_shift/su_max 0.000
_refine_ls_shift/su_mean 0.000
_refine_ls_structure_factor_coef Fsqd
_refine_ls_weighting_details 'calc w=1/[\s^2^(Fo^2^)+(0.0417P)^2^+1.4482P] where P=(Fo^2^+2Fc^2^)/3'
_refine_ls_weighting_scheme calc
_refine_ls_wR_factor_gt 0.0832
_refine_ls_wR_factor_ref 0.0861
_reflns_number_gt 1620
_reflns_number_total 1862
_reflns_threshold_expression >2\s(I)
_cod_data_source_file 1267-2788.cff
_cod_data_source_block aa
_cod_depositor_comments
;
The following automatic conversions were performed:
'_symmetry_cell_setting' value 'Monoclinic' changed to 'monoclinic'
according to '/home/saulius/struct/CIF-dictionaries/cif_core.dic'
dictionary named 'cif_core.dic' version 2.4.1 from 2010-06-29.

Automatic conversion script
Id: cif_fix_enum 1555 2011-01-17 13:19:09Z saulius 

The following automatic conversions were performed:

'_chemical_melting_point' value 'not measured' was changed to '?' -
the value is undefined or not given.

Automatic conversion script
Id: cif_fix_values 1569 2011-02-09 13:29:24Z adriana 
;
_cod_original_sg_symbol_Hall '-C 2yc '
_cod_original_sg_symbol_H-M C2/c
_cod_original_formula_sum 'C14 H19 Co N4 O4.50'
_cod_database_code 8102571

loop_
_symmetry_equiv_pos_as_xyz
'x, y, z'
'-x, y, -z+1/2'
'x+1/2, y+1/2, z'
'-x+1/2, y+1/2, -z+1/2'
'-x, -y, -z'
'x, -y, z-1/2'
'-x+1/2, -y+1/2, -z'
'x+1/2, -y+1/2, z-1/2'

loop_
_atom_site_label
_atom_site_type_symbol
_atom_site_fract_x
_atom_site_fract_y
_atom_site_fract_z
_atom_site_U_iso_or_equiv
_atom_site_adp_type
_atom_site_occupancy
_atom_site_symmetry_multiplicity
_atom_site_calc_flag
_atom_site_refinement_flags
_atom_site_disorder_assembly
_atom_site_disorder_group
Co1 Co 0.5000 0.39769(3) 0.7500 0.02841(14) Uani 1 2 d S . .
C1 C 0.40047(18) 0.24109(16) 0.9182(2) 0.0405(5) Uani 1 1 d . . .
H1 H 0.4531 0.2500 1.0001 0.049 Uiso 1 1 calc R . .
C2 C 0.3055(2) 0.25661(19) 0.7080(3) 0.0518(6) Uani 1 1 d . . .
H2 H 0.2798 0.2789 0.6149 0.062 Uiso 1 1 calc R . .
C3 C 0.2622(2) 0.18320(19) 0.7729(3) 0.0563(7) Uani 1 1 d . . .
H3 H 0.2025 0.1465 0.7336 0.068 Uiso 1 1 calc R . .
C4 C 0.3129(2) 0.09975(18) 1.0150(3) 0.0594(8) Uani 1 1 d . . .
H4A H 0.2394 0.0988 1.0315 0.071 Uiso 1 1 calc R . .
H4B H 0.3594 0.1160 1.1056 0.071 Uiso 1 1 calc R . .
C5 C 0.3421(2) 0.00117(19) 0.9672(4) 0.0619(7) Uani 1 1 d . . .
H5A H 0.2916 -0.0164 0.8806 0.074 Uiso 1 1 calc R . .
H5B H 0.3338 -0.0449 1.0420 0.074 Uiso 1 1 calc R . .
C6 C 0.4555(2) -0.00750(19) 0.9360(3) 0.0566(7) Uani 1 1 d . . .
H6A H 0.4636 -0.0710 0.8964 0.068 Uiso 1 1 calc R . .
H6B H 0.4639 0.0392 0.8621 0.068 Uiso 1 1 calc R . .
C7 C 0.54847(15) 0.46959(13) 1.03855(19) 0.0274(4) Uani 1 1 d . . .
N1 N 0.39236(14) 0.29297(12) 0.79932(19) 0.0368(4) Uani 1 1 d . . .
N2 N 0.32329(16) 0.17381(13) 0.9065(2) 0.0443(5) Uani 1 1 d . . .
O1 O 0.58245(12) 0.40548(10) 0.96540(15) 0.0347(3) Uani 1 1 d . . .
O2 O 0.58498(12) 0.48988(10) 1.16727(15) 0.0379(3) Uani 1 1 d . . .
O1W O 0.5000 0.2815(8) 1.2500 0.153(4) Uiso 0.50 2 d SP . .

loop_
_atom_site_aniso_label
_atom_site_aniso_U_11
_atom_site_aniso_U_22
_atom_site_aniso_U_33
_atom_site_aniso_U_23
_atom_site_aniso_U_13
_atom_site_aniso_U_12
Co1 0.0323(2) 0.0277(2) 0.0253(2) 0.000 0.00569(14) 0.000
C1 0.0414(12) 0.0398(11) 0.0416(12) 0.0013(9) 0.0109(10) -0.0061(9)
C2 0.0570(15) 0.0538(14) 0.0416(13) -0.0046(11) 0.0011(11) -0.0150(12)
C3 0.0517(15) 0.0520(14) 0.0642(17) -0.0084(13) 0.0080(13) -0.0204(12)
C4 0.0607(17) 0.0495(14) 0.079(2) 0.0142(13) 0.0435(15) -0.0029(12)
C5 0.0603(17) 0.0457(14) 0.084(2) 0.0120(13) 0.0240(15) -0.0045(12)
C6 0.0678(18) 0.0477(14) 0.0585(16) -0.0024(12) 0.0228(13) 0.0025(12)
C7 0.0274(9) 0.0282(9) 0.0259(9) 0.0019(7) 0.0033(7) -0.0009(7)
N1 0.0399(10) 0.0372(9) 0.0346(9) -0.0018(7) 0.0101(8) -0.0062(7)
N2 0.0459(11) 0.0380(10) 0.0533(12) 0.0000(9) 0.0207(9) -0.0066(8)
O1 0.0376(8) 0.0357(7) 0.0293(7) -0.0038(6) 0.0018(6) 0.0098(6)
O2 0.0414(8) 0.0405(8) 0.0283(7) -0.0037(6) -0.0026(6) 0.0126(6)

loop_
_atom_type_symbol
_atom_type_description
_atom_type_scat_dispersion_real
_atom_type_scat_dispersion_imag
_atom_type_scat_source
C C 0.0033 0.0016 'International Tables Vol C Tables 4.2.6.8 and 6.1.1.4'
H H 0.0000 0.0000 'International Tables Vol C Tables 4.2.6.8 and 6.1.1.4'
N N 0.0061 0.0033 'International Tables Vol C Tables 4.2.6.8 and 6.1.1.4'
O O 0.0106 0.0060 'International Tables Vol C Tables 4.2.6.8 and 6.1.1.4'
Co Co 0.3494 0.9721 'International Tables Vol C Tables 4.2.6.8 and 6.1.1.4'

loop_
_geom_angle_atom_site_label_1
_geom_angle_atom_site_label_2
_geom_angle_atom_site_label_3
_geom_angle
_geom_angle_site_symmetry_1
_geom_angle_site_symmetry_3
_geom_angle_publ_flag
N1 Co1 N1 92.40(10) 2_656 . ?
N1 Co1 O1 91.17(7) 2_656 . ?
N1 Co1 O1 92.91(7) . . ?
N1 Co1 O1 92.91(7) 2_656 2_656 ?
N1 Co1 O1 91.17(7) . 2_656 ?
O1 Co1 O1 174.11(7) . 2_656 ?
N1 Co1 O2 92.08(7) 2_656 6_565 ?
N1 Co1 O2 169.16(6) . 6_565 ?
O1 Co1 O2 96.86(6) . 6_565 ?
O1 Co1 O2 78.75(6) 2_656 6_565 ?
N1 Co1 O2 169.16(6) 2_656 5_667 ?
N1 Co1 O2 92.08(7) . 5_667 ?
O1 Co1 O2 78.75(6) . 5_667 ?
O1 Co1 O2 96.86(6) 2_656 5_667 ?
O2 Co1 O2 85.26(9) 6_565 5_667 ?
N1 C1 N2 111.6(2) . . ?
N1 C1 H1 124.2 . . ?
N2 C1 H1 124.2 . . ?
C3 C2 N1 110.0(2) . . ?
C3 C2 H2 125.0 . . ?
N1 C2 H2 125.0 . . ?
C2 C3 N2 106.3(2) . . ?
C2 C3 H3 126.9 . . ?
N2 C3 H3 126.9 . . ?
N2 C4 C5 111.8(2) . . ?
N2 C4 H4A 109.3 . . ?
C5 C4 H4A 109.3 . . ?
N2 C4 H4B 109.3 . . ?
C5 C4 H4B 109.3 . . ?
H4A C4 H4B 107.9 . . ?
C4 C5 C6 114.9(2) . . ?
C4 C5 H5A 108.6 . . ?
C6 C5 H5A 108.6 . . ?
C4 C5 H5B 108.6 . . ?
C6 C5 H5B 108.6 . . ?
H5A C5 H5B 107.5 . . ?
C6 C6 C5 115.4(3) 5_657 . ?
C6 C6 H6A 108.4 5_657 . ?
C5 C6 H6A 108.4 . . ?
C6 C6 H6B 108.4 5_657 . ?
C5 C6 H6B 108.4 . . ?
H6A C6 H6B 107.5 . . ?
O2 C7 O1 126.31(17) . . ?
O2 C7 C7 116.8(2) . 5_667 ?
O1 C7 C7 116.9(2) . 5_667 ?
C1 N1 C2 105.15(19) . . ?
C1 N1 Co1 127.73(16) . . ?
C2 N1 Co1 126.74(16) . . ?
C1 N2 C3 107.0(2) . . ?
C1 N2 C4 125.9(2) . . ?
C3 N2 C4 127.0(2) . . ?
C7 O1 Co1 114.00(12) . . ?
C7 O2 Co1 113.53(12) . 5_667 ?

loop_
_geom_bond_atom_site_label_1
_geom_bond_atom_site_label_2
_geom_bond_distance
_geom_bond_site_symmetry_2
_geom_bond_publ_flag
Co1 N1 2.1012(18) 2_656 ?
Co1 N1 2.1012(18) . ?
Co1 O1 2.1054(18) . ?
Co1 O1 2.1054(18) 2_656 ?
Co1 O2 2.1223(15) 6_565 ?
Co1 O2 2.1223(15) 5_667 ?
C1 N1 1.318(3) . ?
C1 N2 1.342(3) . ?
C1 H1 0.9300 . ?
C2 C3 1.354(4) . ?
C2 N1 1.362(3) . ?
C2 H2 0.9300 . ?
C3 N2 1.356(3) . ?
C3 H3 0.9300 . ?
C4 N2 1.471(3) . ?
C4 C5 1.508(4) . ?
C4 H4A 0.9700 . ?
C4 H4B 0.9700 . ?
C5 C6 1.521(4) . ?
C5 H5A 0.9700 . ?
C5 H5B 0.9700 . ?
C6 C6 1.506(6) 5_657 ?
C6 H6A 0.9700 . ?
C6 H6B 0.9700 . ?
C7 O2 1.247(2) . ?
C7 O1 1.248(2) . ?
C7 C7 1.555(4) 5_667 ?
O2 Co1 2.1223(15) 5_667 ?

loop_
_geom_torsion_atom_site_label_1
_geom_torsion_atom_site_label_2
_geom_torsion_atom_site_label_3
_geom_torsion_atom_site_label_4
_geom_torsion
_geom_torsion_site_symmetry_1
_geom_torsion_site_symmetry_2
_geom_torsion_site_symmetry_3
_geom_torsion_site_symmetry_4
_geom_torsion_publ_flag
N1 C2 C3 N2 -0.1(3) . . . . ?
N2 C4 C5 C6 58.4(4) . . . . ?
C4 C5 C6 C6 64.3(4) . . . 5_657 ?
N2 C1 N1 C2 0.1(3) . . . . ?
N2 C1 N1 Co1 -173.18(14) . . . . ?
C3 C2 N1 C1 0.0(3) . . . . ?
C3 C2 N1 Co1 173.36(18) . . . . ?
N1 Co1 N1 C1 77.56(18) 2_656 . . . ?
O1 Co1 N1 C1 -13.73(19) . . . . ?
O1 Co1 N1 C1 170.53(18) 2_656 . . . ?
O2 Co1 N1 C1 -168.1(3) 6_565 . . . ?
O2 Co1 N1 C1 -92.57(19) 5_667 . . . ?
N1 Co1 N1 C2 -94.3(2) 2_656 . . . ?
O1 Co1 N1 C2 174.4(2) . . . . ?
O1 Co1 N1 C2 -1.3(2) 2_656 . . . ?
O2 Co1 N1 C2 20.1(5) 6_565 . . . ?
O2 Co1 N1 C2 95.6(2) 5_667 . . . ?
N1 C1 N2 C3 -0.1(3) . . . . ?
N1 C1 N2 C4 175.7(2) . . . . ?
C2 C3 N2 C1 0.1(3) . . . . ?
C2 C3 N2 C4 -175.7(2) . . . . ?
C5 C4 N2 C1 -107.4(3) . . . . ?
C5 C4 N2 C3 67.6(3) . . . . ?
O2 C7 O1 Co1 -178.47(16) . . . . ?
C7 C7 O1 Co1 1.2(3) 5_667 . . . ?
N1 Co1 O1 C7 174.44(14) 2_656 . . . ?
N1 Co1 O1 C7 -93.10(15) . . . . ?
O1 Co1 O1 C7 40.64(13) 2_656 . . . ?
O2 Co1 O1 C7 82.20(15) 6_565 . . . ?
O2 Co1 O1 C7 -1.55(13) 5_667 . . . ?
O1 C7 O2 Co1 -178.71(16) . . . 5_667 ?
C7 C7 O2 Co1 1.6(3) 5_667 . . 5_667 ?
